data_7200342
loop_
_publ_author_name
'Samai, Suman'
'Biradha, Kumar'

_publ_section_title
;
 Halogen&#x22EF;halogen interactions in assembling \b-sheets into 2D
 layers in the bis-(4-halo-phenylamido)alkanes and their co-crystals via
 inter-halogen interactions
;
_journal_coden_ASTM CRECF4
_journal_issue 3
_journal_name_full CrystEngComm
_journal_page_first 482
_journal_page_last 492
_journal_paper_doi 10.1039/b813263a
_journal_volume 11
_journal_year 2009
_chemical_formula_sum 'C20 H22 Br2 N2 O2'
_chemical_formula_weight 482.22
_space_group_IT_number 15
_symmetry_cell_setting monoclinic
_symmetry_space_group_name_Hall '-C 2yc'
_symmetry_space_group_name_H-M 'C 1 2/c 1'
_atom_sites_solution_hydrogens geom
_atom_sites_solution_primary direct
_atom_sites_solution_secondary difmap
_audit_creation_method SHELXL-97
_cell_angle_alpha 90.00
_cell_angle_beta 106.259(4)
_cell_angle_gamma 90.00
_cell_formula_units_Z 4
_cell_length_a 22.113(3)
_cell_length_b 5.1003(7)
_cell_length_c 17.945(3)
_cell_measurement_reflns_used 2134
_cell_measurement_temperature 293(2)
_cell_measurement_theta_max 27.00
_cell_measurement_theta_min 1.92
_cell_volume 1942.9(5)
_computing_structure_refinement 'SHELXL-97 (Sheldrick, 1997)'
_computing_structure_solution 'SHELXS-97 (Sheldrick, 1990)'
_diffrn_ambient_temperature 293(2)
_diffrn_measured_fraction_theta_full 0.997
_diffrn_measured_fraction_theta_max 0.997
_diffrn_measurement_device_type 'CCD APEX 2 Bruker'
_diffrn_measurement_method hemisphere
_diffrn_radiation_monochromator graphite
_diffrn_radiation_source 'fine-focus sealed tube'
_diffrn_radiation_type MoK\a
_diffrn_radiation_wavelength 0.71073
_diffrn_reflns_av_R_equivalents 0.0321
_diffrn_reflns_av_sigmaI/netI 0.0233
_diffrn_reflns_limit_h_max 23
_diffrn_reflns_limit_h_min -28
_diffrn_reflns_limit_k_max 6
_diffrn_reflns_limit_k_min -6
_diffrn_reflns_limit_l_max 22
_diffrn_reflns_limit_l_min -22
_diffrn_reflns_number 12286
_diffrn_reflns_theta_full 27.00
_diffrn_reflns_theta_max 27.00
_diffrn_reflns_theta_min 1.92
_exptl_absorpt_coefficient_mu 4.189
_exptl_absorpt_correction_T_max 0.688
_exptl_absorpt_correction_T_min 0.580
_exptl_absorpt_correction_type multi-scan
_exptl_absorpt_process_details SADABS
_exptl_crystal_colour colorless
_exptl_crystal_density_diffrn 1.649
_exptl_crystal_density_meas ?
_exptl_crystal_density_method .
_exptl_crystal_description Needle
_exptl_crystal_F_000 968
_exptl_crystal_size_max 0.17
_exptl_crystal_size_mid 0.11
_exptl_crystal_size_min 0.09
_refine_diff_density_max 0.275
_refine_diff_density_min -0.368
_refine_diff_density_rms 0.058
_refine_ls_extinction_method none
_refine_ls_goodness_of_fit_ref 1.023
_refine_ls_hydrogen_treatment constr
_refine_ls_matrix_type full
_refine_ls_number_parameters 118
_refine_ls_number_reflns 2134
_refine_ls_number_restraints 0
_refine_ls_restrained_S_all 1.023
_refine_ls_R_factor_all 0.0483
_refine_ls_R_factor_gt 0.0301
_refine_ls_shift/su_max 0.000
_refine_ls_shift/su_mean 0.000
_refine_ls_structure_factor_coef Fsqd
_refine_ls_weighting_details 'calc w=1/[\s^2^(Fo^2^)+(0.0471P)^2^+0.7066P] where P=(Fo^2^+2Fc^2^)/3'
_refine_ls_weighting_scheme calc
_refine_ls_wR_factor_gt 0.0781
_refine_ls_wR_factor_ref 0.0838
_reflns_number_gt 1577
_reflns_number_total 2134
_reflns_threshold_expression >2sigma(I)
_cod_data_source_file B813263A.txt
_cod_data_source_block 4Br
_cod_depositor_comments
;
The following automatic conversions were performed:
'_symmetry_cell_setting' value 'Monoclinic' changed to 'monoclinic'
according to '/home/saulius/struct/CIF-dictionaries/cif_core.dic'
dictionary named 'cif_core.dic' version 2.4.1 from 2010-06-29.

Automatic conversion script
Id: cif_fix_enum 1527 2010-12-29 10:47:43Z saulius 

 Replaced the incorrect bibliographical reference to the original
 publication with a proper one.

 Antanas Vaitkus,
 2019-09-18
;
_cod_original_sg_symbol_H-M C2/c
_cod_database_code 7200342

loop_
_symmetry_equiv_pos_as_xyz
'x, y, z'
'-x, y, -z+1/2'
'x+1/2, y+1/2, z'
'-x+1/2, y+1/2, -z+1/2'
'-x, -y, -z'
'x, -y, z-1/2'
'-x+1/2, -y+1/2, -z'
'x+1/2, -y+1/2, z-1/2'

loop_
_atom_site_label
_atom_site_type_symbol
_atom_site_fract_x
_atom_site_fract_y
_atom_site_fract_z
_atom_site_U_iso_or_equiv
_atom_site_adp_type
_atom_site_occupancy
_atom_site_symmetry_multiplicity
_atom_site_calc_flag
_atom_site_refinement_flags
_atom_site_disorder_assembly
_atom_site_disorder_group
Br1 Br 0.059513(13) 0.84577(7) 0.206437(18) 0.07735(16) Uani 1 1 d . . .
O1 O 0.32070(8) 1.1498(3) 0.09292(11) 0.0529(4) Uani 1 1 d . . .
N1 N 0.29745(8) 0.7236(3) 0.10520(10) 0.0373(4) Uani 1 1 d . . .
H1 H 0.3093 0.5660 0.0997 0.045 Uiso 1 1 calc R . .
C1 C 0.33558(10) 0.9199(4) 0.09461(12) 0.0353(4) Uani 1 1 d . . .
C2 C 0.39875(10) 0.8315(4) 0.08721(13) 0.0410(5) Uani 1 1 d . . .
H2A H 0.3950 0.6532 0.0677 0.049 Uiso 1 1 calc . . .
H2B H 0.4288 0.8311 0.1383 0.049 Uiso 1 1 calc . . .
C3 C 0.42357(10) 1.0035(4) 0.03389(13) 0.0397(5) Uani 1 1 d . . .
H3A H 0.4279 1.1813 0.0538 0.048 Uiso 1 1 calc . . .
H3B H 0.3932 1.0060 -0.0170 0.048 Uiso 1 1 calc . . .
C4 C 0.48668(10) 0.9113(4) 0.02570(14) 0.0421(5) Uani 1 1 d . . .
H4A H 0.4819 0.7357 0.0041 0.051 Uiso 1 1 calc . . .
H4B H 0.5166 0.9025 0.0768 0.051 Uiso 1 1 calc . . .
C11 C 0.24022(9) 0.7529(4) 0.12440(11) 0.0320(4) Uani 1 1 d . . .
C12 C 0.19819(9) 0.9553(4) 0.09586(12) 0.0389(5) Uani 1 1 d . . .
H12 H 0.2063 1.0750 0.0607 0.047 Uiso 1 1 calc R . .
C13 C 0.14430(10) 0.9778(4) 0.11993(13) 0.0436(5) Uani 1 1 d . . .
H13 H 0.1162 1.1141 0.1013 0.052 Uiso 1 1 calc R . .
C14 C 0.13202(10) 0.8008(4) 0.17103(13) 0.0405(5) Uani 1 1 d . . .
C16 C 0.22588(10) 0.5701(4) 0.17429(12) 0.0384(5) Uani 1 1 d . . .
H16 H 0.2531 0.4302 0.1921 0.046 Uiso 1 1 calc R . .
C15 C 0.17176(11) 0.5940(4) 0.19765(12) 0.0431(5) Uani 1 1 d . . .
H15 H 0.1624 0.4712 0.2311 0.052 Uiso 1 1 calc R . .

loop_
_atom_site_aniso_label
_atom_site_aniso_U_11
_atom_site_aniso_U_22
_atom_site_aniso_U_33
_atom_site_aniso_U_23
_atom_site_aniso_U_13
_atom_site_aniso_U_12
Br1 0.05043(19) 0.1094(3) 0.0885(3) -0.00672(17) 0.04616(16) 0.00350(15)
O1 0.0483(9) 0.0273(8) 0.0958(13) 0.0021(7) 0.0410(9) 0.0037(6)
N1 0.0364(9) 0.0250(8) 0.0577(11) 0.0015(7) 0.0248(8) 0.0041(7)
C1 0.0340(10) 0.0312(11) 0.0469(11) 0.0004(9) 0.0213(9) 0.0000(8)
C2 0.0370(11) 0.0363(11) 0.0569(13) 0.0052(9) 0.0251(10) 0.0061(9)
C3 0.0318(10) 0.0361(11) 0.0574(13) 0.0036(9) 0.0225(9) 0.0026(9)
C4 0.0348(11) 0.0384(11) 0.0605(13) 0.0024(10) 0.0255(10) 0.0029(9)
C11 0.0299(10) 0.0292(9) 0.0402(10) -0.0045(8) 0.0150(8) -0.0024(8)
C12 0.0351(11) 0.0349(10) 0.0494(12) 0.0055(9) 0.0164(9) 0.0013(9)
C13 0.0329(10) 0.0388(11) 0.0604(14) 0.0017(10) 0.0154(10) 0.0065(9)
C14 0.0305(10) 0.0500(13) 0.0459(11) -0.0084(10) 0.0188(9) -0.0039(9)
C16 0.0372(11) 0.0324(10) 0.0469(11) 0.0053(9) 0.0142(9) 0.0020(9)
C15 0.0423(12) 0.0488(12) 0.0424(11) 0.0037(9) 0.0189(9) -0.0076(10)

loop_
_atom_type_symbol
_atom_type_description
_atom_type_scat_dispersion_real
_atom_type_scat_dispersion_imag
_atom_type_scat_source
C C 0.0033 0.0016 'International Tables Vol C Tables 4.2.6.8 and 6.1.1.4'
H H 0.0000 0.0000 'International Tables Vol C Tables 4.2.6.8 and 6.1.1.4'
N N 0.0061 0.0033 'International Tables Vol C Tables 4.2.6.8 and 6.1.1.4'
O O 0.0106 0.0060 'International Tables Vol C Tables 4.2.6.8 and 6.1.1.4'
Br Br -0.2901 2.4595 'International Tables Vol C Tables 4.2.6.8 and 6.1.1.4'

loop_
_geom_angle_atom_site_label_1
_geom_angle_atom_site_label_2
_geom_angle_atom_site_label_3
_geom_angle
_geom_angle_site_symmetry_1
_geom_angle_site_symmetry_3
_geom_angle_publ_flag
C1 N1 C11 126.29(17) . . ?
O1 C1 N1 122.76(19) . . ?
O1 C1 C2 122.47(18) . . ?
N1 C1 C2 114.76(17) . . ?
C1 C2 C3 113.07(17) . . ?
C2 C3 C4 112.87(17) . . ?
C3 C4 C4 113.4(2) . 5_675 ?
C12 C11 C16 119.14(19) . . ?
C12 C11 N1 122.89(18) . . ?
C16 C11 N1 117.97(18) . . ?
C13 C12 C11 119.59(19) . . ?
C14 C13 C12 120.4(2) . . ?
C13 C14 C15 120.9(2) . . ?
C13 C14 Br1 119.34(16) . . ?
C15 C14 Br1 119.74(16) . . ?
C15 C16 C11 120.7(2) . . ?
C14 C15 C16 119.2(2) . . ?

loop_
_geom_bond_atom_site_label_1
_geom_bond_atom_site_label_2
_geom_bond_distance
_geom_bond_site_symmetry_2
_geom_bond_publ_flag
Br1 C14 1.897(2) . ?
O1 C1 1.216(2) . ?
N1 C1 1.356(3) . ?
N1 C11 1.410(3) . ?
C1 C2 1.509(3) . ?
C2 C3 1.510(3) . ?
C3 C4 1.518(3) . ?
C4 C4 1.523(4) 5_675 ?
C11 C12 1.387(3) . ?
C11 C16 1.389(3) . ?
C12 C13 1.381(3) . ?
C13 C14 1.367(3) . ?
C14 C15 1.370(3) . ?
C16 C15 1.380(3) . ?
